data_2222405
loop_
_publ_author_name
'Gong, Yun'
'Li, Jinghua'
'Zhou, Yuchao'
'Qin, Jianbo'
'Wu, Xiaoxia'

_publ_section_title Bis(\m-3,5-dimethyl-1,2,4-triazol-4-amine-\k^2^<i>N</i>^1^:<i>N</i>^2^)bis[dichloridocobalt(II)]
_journal_coeditor_code NG2584
_journal_issue 7
_journal_name_full 'Acta Crystallographica Section E'
_journal_page_first m791
_journal_paper_doi 10.1107/S1600536809021916
_journal_volume 65
_journal_year 2009
_chemical_formula_iupac '[Co2 Cl4 (C4 H8 N4)2]'
_chemical_formula_moiety 'Co2 Cl4, 2C4 H8 N4'
_chemical_formula_sum 'C8 H16 Cl4 Co2 N8'
_chemical_formula_weight 483.95
_chemical_name_systematic
;
Bis(\m-3,5-dimethyl-1,2,4-triazol-4-amine-
\k^2^<i>N</i>^1^:<i>N</i>^2^)bis[dichloridocobalt(II)]
;
_space_group_IT_number 14
_symmetry_cell_setting monoclinic
_symmetry_space_group_name_Hall '-P 2ybc'
_symmetry_space_group_name_H-M 'P 1 21/c 1'
_atom_sites_solution_hydrogens geom
_atom_sites_solution_primary direct
_atom_sites_solution_secondary difmap
_audit_creation_method SHELXL-97
_cell_angle_alpha 90.00
_cell_angle_beta 97.8270(10)
_cell_angle_gamma 90.00
_cell_formula_units_Z 2
_cell_length_a 6.7412(10)
_cell_length_b 12.2094(16)
_cell_length_c 11.4423(14)
_cell_measurement_reflns_used 4733
_cell_measurement_temperature 298(2)
_cell_measurement_theta_max 25.02
_cell_measurement_theta_min 2.45
_cell_volume 933.0(2)
_computing_cell_refinement 'SAINT (Siemens, 1996)'
_computing_data_collection 'SMART (Siemens, 1996)'
_computing_data_reduction 'SAINT (Siemens, 1996)'
_computing_molecular_graphics 'SHELXTL (Sheldrick, 2008)'
_computing_publication_material 'SHELXTL (Sheldrick, 2008)'
_computing_structure_refinement 'SHELXL97 (Sheldrick, 20008)'
_computing_structure_solution 'SHELXS97 (Sheldrick, 2008)'
_diffrn_ambient_temperature 298(2)
_diffrn_measured_fraction_theta_full 0.997
_diffrn_measured_fraction_theta_max 0.997
_diffrn_measurement_device_type 'Siemens CCD area-detector'
_diffrn_measurement_method '\f and \w'
_diffrn_radiation_monochromator graphite
_diffrn_radiation_source 'fine-focus sealed tube'
_diffrn_radiation_type MoK\a
_diffrn_radiation_wavelength 0.71073
_diffrn_reflns_av_R_equivalents 0.0231
_diffrn_reflns_av_sigmaI/netI 0.0259
_diffrn_reflns_limit_h_max 7
_diffrn_reflns_limit_h_min -7
_diffrn_reflns_limit_k_max 14
_diffrn_reflns_limit_k_min -14
_diffrn_reflns_limit_l_max 8
_diffrn_reflns_limit_l_min -13
_diffrn_reflns_number 4733
_diffrn_reflns_theta_full 25.02
_diffrn_reflns_theta_max 25.02
_diffrn_reflns_theta_min 2.45
_exptl_absorpt_coefficient_mu 2.356
_exptl_absorpt_correction_T_max 0.67
_exptl_absorpt_correction_T_min 0.46
_exptl_absorpt_correction_type multi-scan
_exptl_absorpt_process_details '(SADABS; Sheldrick, 1996)'
_exptl_crystal_colour blue
_exptl_crystal_density_diffrn 1.723
_exptl_crystal_density_method 'not measured'
_exptl_crystal_description block
_exptl_crystal_F_000 484
_exptl_crystal_size_max 0.34
_exptl_crystal_size_mid 0.33
_exptl_crystal_size_min 0.17
_refine_diff_density_max 0.428
_refine_diff_density_min -0.583
_refine_ls_extinction_method none
_refine_ls_goodness_of_fit_ref 1.070
_refine_ls_hydrogen_treatment constr
_refine_ls_matrix_type full
_refine_ls_number_parameters 102
_refine_ls_number_reflns 1638
_refine_ls_number_restraints 0
_refine_ls_restrained_S_all 1.070
_refine_ls_R_factor_all 0.0453
_refine_ls_R_factor_gt 0.0321
_refine_ls_shift/su_max 0.001
_refine_ls_shift/su_mean 0.000
_refine_ls_structure_factor_coef Fsqd
_refine_ls_weighting_details 'calc w=1/[\s^2^(Fo^2^)+(0.0358P)^2^+1.1376P] where P=(Fo^2^+2Fc^2^)/3'
_refine_ls_weighting_scheme calc
_refine_ls_wR_factor_gt 0.0748
_refine_ls_wR_factor_ref 0.0854
_reflns_number_gt 1304
_reflns_number_total 1638
_reflns_threshold_expression I>2\s(I)
_cod_data_source_file ng2584.cif
_cod_data_source_block I
_cod_depositor_comments
;
The following automatic conversions were performed:
'_symmetry_cell_setting' value 'Monoclinic' changed to 'monoclinic'
according to '/home/saulius/struct/CIF-dictionaries/cif_core.dic'
dictionary named 'cif_core.dic' version 2.4.1 from 2010-06-29.

Automatic conversion script
Id: cif_fix_enum 1527 2010-12-29 10:47:43Z saulius 

The following automatic conversions were performed:

'_symmetry_cell_setting' value 'Monoclinic' changed to 'monoclinic'
according to /home/saulius/struct/CIF-dictionaries/cif_core.dic
dictionary named 'cif_core.dic' version 2.4.1 from 2010-06-29.

Automatic conversion script
Id: cif_fix_values 1715 2011-07-08 13:25:40Z adriana 
;
_cod_original_sg_symbol_H-M 'P 21/c'
_cod_database_code 2222405
_cod_database_fobs_code 2222405

loop_
_symmetry_equiv_pos_as_xyz
'x, y, z'
'-x, y+1/2, -z+1/2'
'-x, -y, -z'
'x, -y-1/2, z-1/2'

loop_
_atom_site_type_symbol
_atom_site_label
_atom_site_fract_x
_atom_site_fract_y
_atom_site_fract_z
_atom_site_U_iso_or_equiv
_atom_site_adp_type
_atom_site_calc_flag
_atom_site_refinement_flags
_atom_site_occupancy
_atom_site_disorder_assembly
_atom_site_disorder_group
Co Co1 0.59569(7) 0.10736(4) 0.40423(4) 0.03186(17) Uani d . 1 . .
Cl Cl1 0.84618(15) 0.10010(9) 0.29461(10) 0.0545(3) Uani d . 1 . .
Cl Cl2 0.44352(17) 0.26855(9) 0.39618(12) 0.0652(3) Uani d . 1 . .
N N1 0.7034(4) 0.0747(2) 0.5750(2) 0.0360(7) Uani d . 1 . .
N N2 0.6098(4) 0.0089(2) 0.6507(2) 0.0345(7) Uani d . 1 . .
N N3 0.8558(4) 0.0937(2) 0.7526(2) 0.0341(7) Uani d . 1 . .
N N4 0.9948(5) 0.1233(3) 0.8494(3) 0.0505(9) Uani d . 1 . .
H H4A 0.9879 0.0948 0.9174 0.061 Uiso calc R 1 . .
H H4B 1.0872 0.1700 0.8409 0.061 Uiso calc R 1 . .
C C1 0.7059(5) 0.0212(3) 0.7575(3) 0.0328(8) Uani d . 1 . .
C C2 0.8540(5) 0.1240(3) 0.6382(3) 0.0365(8) Uani d . 1 . .
C C3 0.6643(6) -0.0339(3) 0.8663(3) 0.0476(10) Uani d . 1 . .
H H3A 0.6222 0.0194 0.9195 0.071 Uiso calc R 1 . .
H H3B 0.7834 -0.0698 0.9030 0.071 Uiso calc R 1 . .
H H3C 0.5602 -0.0871 0.8471 0.071 Uiso calc R 1 . .
C C4 1.0012(7) 0.1982(4) 0.5962(4) 0.0576(12) Uani d . 1 . .
H H4C 1.0375 0.1709 0.5233 0.086 Uiso calc R 1 . .
H H4D 1.1183 0.2022 0.6541 0.086 Uiso calc R 1 . .
H H4E 0.9437 0.2699 0.5837 0.086 Uiso calc R 1 . .

loop_
_atom_site_aniso_label
_atom_site_aniso_U_11
_atom_site_aniso_U_22
_atom_site_aniso_U_33
_atom_site_aniso_U_12
_atom_site_aniso_U_13
_atom_site_aniso_U_23
Co1 0.0308(3) 0.0312(3) 0.0334(3) -0.00153(19) 0.00350(19) 0.0033(2)
Cl1 0.0476(6) 0.0600(6) 0.0604(6) -0.0015(5) 0.0239(5) -0.0066(5)
Cl2 0.0540(7) 0.0417(6) 0.0976(9) 0.0137(5) 0.0018(6) 0.0003(6)
N1 0.0369(17) 0.0385(16) 0.0317(16) -0.0077(13) 0.0015(13) 0.0046(13)
N2 0.0335(16) 0.0330(15) 0.0364(16) -0.0055(12) 0.0026(13) 0.0025(13)
N3 0.0354(16) 0.0355(16) 0.0301(15) -0.0018(13) -0.0004(12) -0.0044(12)
N4 0.051(2) 0.067(2) 0.0298(16) -0.0194(17) -0.0085(14) -0.0041(15)
C1 0.0337(19) 0.0314(18) 0.0329(19) 0.0008(15) 0.0026(14) -0.0022(14)
C2 0.0371(19) 0.0365(19) 0.0353(19) -0.0045(15) 0.0030(15) 0.0000(15)
C3 0.058(3) 0.049(2) 0.036(2) -0.0039(19) 0.0052(18) 0.0071(17)
C4 0.061(3) 0.067(3) 0.045(2) -0.029(2) 0.007(2) 0.000(2)

loop_
_atom_type_symbol
_atom_type_description
_atom_type_scat_dispersion_real
_atom_type_scat_dispersion_imag
_atom_type_scat_source
C C 0.0033 0.0016 'International Tables Vol C Tables 4.2.6.8 and 6.1.1.4'
H H 0.0000 0.0000 'International Tables Vol C Tables 4.2.6.8 and 6.1.1.4'
N N 0.0061 0.0033 'International Tables Vol C Tables 4.2.6.8 and 6.1.1.4'
Cl Cl 0.1484 0.1585 'International Tables Vol C Tables 4.2.6.8 and 6.1.1.4'
Co Co 0.3494 0.9721 'International Tables Vol C Tables 4.2.6.8 and 6.1.1.4'

loop_
_geom_angle_atom_site_label_1
_geom_angle_atom_site_label_2
_geom_angle_atom_site_label_3
_geom_angle_site_symmetry_1
_geom_angle_site_symmetry_3
_geom_angle
_geom_angle_publ_flag
N2 Co1 N1 3_656 . 107.55(11) yes
N2 Co1 Cl2 3_656 . 108.46(9) yes
N1 Co1 Cl2 . . 108.50(9) yes
N2 Co1 Cl1 3_656 . 109.60(9) yes
N1 Co1 Cl1 . . 109.49(9) yes
Cl2 Co1 Cl1 . . 113.10(5) yes
C2 N1 N2 . . 107.7(3) ?
C2 N1 Co1 . . 126.2(2) ?
N2 N1 Co1 . . 125.3(2) ?
C1 N2 N1 . . 107.7(3) ?
C1 N2 Co1 . 3_656 126.9(2) ?
N1 N2 Co1 . 3_656 124.1(2) ?
C1 N3 C2 . . 108.1(3) ?
C1 N3 N4 . . 124.1(3) ?
C2 N3 N4 . . 127.6(3) ?
N3 N4 H4A . . 120.0 ?
N3 N4 H4B . . 120.0 ?
H4A N4 H4B . . 120.0 ?
N2 C1 N3 . . 108.3(3) ?
N2 C1 C3 . . 127.4(3) ?
N3 C1 C3 . . 124.3(3) ?
N1 C2 N3 . . 108.1(3) ?
N1 C2 C4 . . 127.5(3) ?
N3 C2 C4 . . 124.4(3) ?
C1 C3 H3A . . 109.5 ?
C1 C3 H3B . . 109.5 ?
H3A C3 H3B . . 109.5 ?
C1 C3 H3C . . 109.5 ?
H3A C3 H3C . . 109.5 ?
H3B C3 H3C . . 109.5 ?
C2 C4 H4C . . 109.5 ?
C2 C4 H4D . . 109.5 ?
H4C C4 H4D . . 109.5 ?
C2 C4 H4E . . 109.5 ?
H4C C4 H4E . . 109.5 ?
H4D C4 H4E . . 109.5 ?

loop_
_geom_bond_atom_site_label_1
_geom_bond_atom_site_label_2
_geom_bond_site_symmetry_2
_geom_bond_distance
_geom_bond_publ_flag
Co1 N2 3_656 2.023(3) yes
Co1 N1 . 2.030(3) yes
Co1 Cl2 . 2.2154(11) yes
Co1 Cl1 . 2.2382(11) yes
N1 C2 . 1.310(4) ?
N1 N2 . 1.394(4) ?
N2 C1 . 1.312(4) ?
N2 Co1 3_656 2.023(3) ?
N3 C1 . 1.350(4) ?
N3 C2 . 1.358(4) ?
N3 N4 . 1.397(4) ?
N4 H4A . 0.8600 ?
N4 H4B . 0.8600 ?
C1 C3 . 1.475(5) ?
C2 C4 . 1.472(5) ?
C3 H3A . 0.9600 ?
C3 H3B . 0.9600 ?
C3 H3C . 0.9600 ?
C4 H4C . 0.9600 ?
C4 H4D . 0.9600 ?
C4 H4E . 0.9600 ?
